data_7713174
loop_
_publ_author_name
'Wang, Shuang-Long'
'Yuan, Wen-Li'
'Zhao, Ying'
'Cheng, Kun-Lun'
'Tao, Guo-Hong'
'He, Ling'

_publ_section_title
;
 Low-melting Multicharge Ionic Liquids with [Ln(NO3)5]2&#x2212; (Ln =
 Ho--Lu): Structural, Electrostatic, Thermochemical, and Fluorescence
 Properties
;
_journal_name_full 'Dalton Transactions'
_journal_paper_doi 10.1039/D3DT00937H
_journal_year 2023
_chemical_formula_moiety 'N5 O15 Tm, 2(C6 H11 N2)'
_chemical_formula_sum 'C12 H22 N9 O15 Tm'
_chemical_formula_weight 701.31
_chemical_name_systematic '[MC1mim]2[Tm(NO3)5]'
_space_group_crystal_system monoclinic
_space_group_IT_number 15
_space_group_name_Hall '-I 2ya'
_space_group_name_H-M_alt 'I 1 2/a 1'
_atom_sites_solution_hydrogens geom
_atom_sites_solution_primary dual
_audit_creation_date 2023-05-19
_audit_creation_method
;
Olex2 1.5-ac5-024
(compiled 2022.04.12 svn.rca3783a0 for Rigaku Oxford Diffraction, GUI svn.r6498)
;
_audit_update_record
;
2023-05-21 deposited with the CCDC.	2023-05-26 downloaded from the CCDC.
;
_cell_angle_alpha 90
_cell_angle_beta 91.436(2)
_cell_angle_gamma 90
_cell_formula_units_Z 4
_cell_length_a 16.5968(4)
_cell_length_b 9.6698(3)
_cell_length_c 15.4989(4)
_cell_measurement_reflns_used 6037
_cell_measurement_temperature 289(16)
_cell_measurement_theta_max 72.4720
_cell_measurement_theta_min 3.8620
_cell_volume 2486.60(12)
_computing_cell_refinement 'CrysAlisPro 1.171.42.89a (Rigaku OD, 2023)'
_computing_data_collection 'CrysAlisPro 1.171.42.89a (Rigaku OD, 2023)'
_computing_data_reduction 'CrysAlisPro 1.171.42.89a (Rigaku OD, 2023)'
_computing_molecular_graphics 'Olex2 1.5-ac5-024 (Dolomanov et al., 2009)'
_computing_publication_material 'Olex2 1.5-ac5-024 (Dolomanov et al., 2009)'
_computing_structure_refinement 'SHELXL 2019/2 (Sheldrick, 2015)'
_computing_structure_solution 'SHELXT 2018/2 (Sheldrick, 2018)'
_diffrn_ambient_environment air
_diffrn_ambient_temperature 289(16)
_diffrn_detector 'CCD plate'
_diffrn_detector_area_resol_mean 15.9595
_diffrn_detector_type EosS2
_diffrn_measured_fraction_theta_full 1.000
_diffrn_measured_fraction_theta_max 0.980
_diffrn_measurement_details
;
List of Runs (angles in degrees, time in seconds):

  # Type    Start    End  Width  t~exp~   \w     \q     \k     \f   Frames
#--------------------------------------------------------------------------
  1  \w    -31.00  63.00   1.00    1.00    --   36.29 -77.00-120.00   94
  2  \w    -31.00  63.00   1.00    1.00    --   36.29 -77.00-150.00   94
  3  \w    -31.00  63.00   1.00    1.00    --   36.29 -77.00 -60.00   94
  4  \w     20.00 104.00   1.00    1.00    --   36.29  57.00  90.00   84
  5  \w      1.00  75.00   1.00    1.00    --   36.29 -99.00-180.00   74
  6  \w    -33.00  55.00   1.00    1.00    --   36.29 -38.00 120.00   88
  7  \w     38.00  91.00   1.00    1.00    --  108.00 -30.00  90.00   53
  8  \w     38.00  91.00   1.00    1.00    --  108.00 -30.00  60.00   53
  9  \w     39.00 109.00   1.00    1.00    --  108.00 -94.00-150.00   70
 10  \w     38.00  91.00   1.00    1.00    --  108.00 -30.00  30.00   53
 11  \w     40.00  98.00   1.00    1.00    --  108.00 -45.00-180.00   58
 12  \w     39.00 109.00   1.00    1.00    --  108.00 -94.00 -60.00   70
 13  \w     39.00 109.00   1.00    1.00    --  108.00 -94.00 150.00   70
 14  \w     37.00 146.00   1.00    1.00    --  108.00 -15.00 -60.00  109
 15  \w     17.00 105.00   1.00    1.00    --   36.29  38.00-150.00   88
 16  \w     20.00 104.00   1.00    1.00    --   36.29  57.00   0.00   84
 17  \w      1.00  75.00   1.00    1.00    --   36.29 -99.00  60.00   74
 18  \w    -33.00  55.00   1.00    1.00    --   36.29 -38.00  30.00   88
 19  \w     10.00 104.00   1.00    1.00    --   36.29  77.00-120.00   94
;
_diffrn_measurement_device 'four-circle diffractometer'
_diffrn_measurement_device_type 'New Gemini, Dual, Cu at home/near, EosS2'
_diffrn_measurement_method '\w scans'
_diffrn_orient_matrix_type 'CrysAlisPro convention (1999,Acta A55,543-557)'
_diffrn_orient_matrix_UB_11 0.0677791000
_diffrn_orient_matrix_UB_12 -0.0196369000
_diffrn_orient_matrix_UB_13 -0.0650365000
_diffrn_orient_matrix_UB_21 0.0633449000
_diffrn_orient_matrix_UB_22 0.0118008000
_diffrn_orient_matrix_UB_23 0.0740214000
_diffrn_orient_matrix_UB_31 -0.0037075000
_diffrn_orient_matrix_UB_32 -0.1576013000
_diffrn_orient_matrix_UB_33 0.0136385000
_diffrn_radiation_monochromator graphite
_diffrn_radiation_probe x-ray
_diffrn_radiation_type 'Cu K\a'
_diffrn_radiation_wavelength 1.54184
_diffrn_reflns_av_R_equivalents 0.0907
_diffrn_reflns_av_unetI/netI 0.0614
_diffrn_reflns_Laue_measured_fraction_full 1.000
_diffrn_reflns_Laue_measured_fraction_max 0.980
_diffrn_reflns_limit_h_max 20
_diffrn_reflns_limit_h_min -19
_diffrn_reflns_limit_k_max 7
_diffrn_reflns_limit_k_min -11
_diffrn_reflns_limit_l_max 19
_diffrn_reflns_limit_l_min -15
_diffrn_reflns_number 7266
_diffrn_reflns_point_group_measured_fraction_full 1.000
_diffrn_reflns_point_group_measured_fraction_max 0.980
_diffrn_reflns_theta_full 67.684
_diffrn_reflns_theta_max 72.608
_diffrn_reflns_theta_min 5.295
_diffrn_source 'fine-focus sealed X-ray tube'
_diffrn_source_type 'Enhance (Cu) X-ray Source'
_exptl_absorpt_coefficient_mu 7.482
_exptl_absorpt_correction_T_max 0.213
_exptl_absorpt_correction_T_min 0.029
_exptl_absorpt_correction_type analytical
_exptl_absorpt_process_details
;
CrysAlisPro 1.171.42.89a (Rigaku Oxford Diffraction, 2023)
Analytical numeric absorption correction using a multifaceted crystal
model based on expressions derived by R.C. Clark & J.S. Reid.
(Clark, R. C. & Reid, J. S. (1995). Acta Cryst. A51, 887-897)
Empirical absorption correction using spherical harmonics,
implemented in SCALE3 ABSPACK scaling algorithm.
;
_exptl_crystal_colour colourless
_exptl_crystal_colour_primary colourless
_exptl_crystal_density_diffrn 1.873
_exptl_crystal_description block
_exptl_crystal_F_000 1384
_exptl_crystal_size_max 0.98
_exptl_crystal_size_mid 0.75
_exptl_crystal_size_min 0.45
_refine_diff_density_max 1.213
_refine_diff_density_min -1.194
_refine_diff_density_rms 0.132
_refine_ls_extinction_coef 0.0044(2)
_refine_ls_extinction_expression Fc^*^=kFc[1+0.001xFc^2^\l^3^/sin(2\q)]^-1/4^
_refine_ls_extinction_method 'SHELXL-2019/2 (Sheldrick 2019)'
_refine_ls_goodness_of_fit_ref 1.052
_refine_ls_hydrogen_treatment constr
_refine_ls_matrix_type full
_refine_ls_number_parameters 173
_refine_ls_number_reflns 2420
_refine_ls_number_restraints 7
_refine_ls_restrained_S_all 1.050
_refine_ls_R_factor_all 0.0509
_refine_ls_R_factor_gt 0.0496
_refine_ls_shift/su_max 0.000
_refine_ls_shift/su_mean 0.000
_refine_ls_structure_factor_coef Fsqd
_refine_ls_weighting_details 'w=1/[\s^2^(Fo^2^)+(0.0920P)^2^] where P=(Fo^2^+2Fc^2^)/3'
_refine_ls_weighting_scheme calc
_refine_ls_wR_factor_gt 0.1334
_refine_ls_wR_factor_ref 0.1354
_reflns_Friedel_coverage 0.000
_reflns_number_gt 2279
_reflns_number_total 2420
_reflns_threshold_expression 'I > 2\s(I)'
_cod_data_source_file d3dt00937h2.cif
_cod_data_source_block tgh-h-tm-8
_cod_database_code 7713174
_shelx_shelxl_version_number 2019/2
_chemical_oxdiff_formula C12H22N9O15Tm
_shelx_space_group_comment
;
The symmetry employed for this shelxl refinement is uniquely defined
by the following loop, which should always be used as a source of
symmetry information in preference to the above space-group names.
They are only intended as comments.
;
_shelx_estimated_absorpt_t_max 0.134
_shelx_estimated_absorpt_t_min 0.051
_olex2_refinement_description
;
1. Fixed Uiso
 At 1.2 times of:
  All C(H) groups
 At 1.5 times of:
  All C(H,H,H) groups
2. Rigid bond restraints
 N2, C6
 with sigma for 1-2 distances of 0.001 and sigma for 1-3 distances of 0.002
 O2, N4, O5, O6
 with sigma for 1-2 distances of 0.001 and sigma for 1-3 distances of 0.002
3.a Aromatic/amide H refined with riding coordinates:
 C4(H4), C6(H6)
3.b Idealised Me refined as rotating group:
 C2(H2A,H2B,H2C), C3(H3A,H3B,H3C), C5(H5A,H5B,H5C)
;
_olex2_submission_special_instructions 'No special instructions were received'
_oxdiff_exptl_absorpt_empirical_details
;
Empirical correction (ABSPACK) includes:
- Absorption correction using spherical harmonics
- Frame scaling
- Detector area scaling
;
_oxdiff_exptl_absorpt_empirical_full_max 3.136
_oxdiff_exptl_absorpt_empirical_full_min 0.423

loop_
_space_group_symop_operation_xyz
'x, y, z'
'-x+1/2, y, -z'
'x+1/2, y+1/2, z+1/2'
'-x+1, y+1/2, -z+1/2'
'-x, -y, -z'
'x-1/2, -y, z'
'-x+1/2, -y+1/2, -z+1/2'
'x, -y+1/2, z+1/2'

loop_
_atom_site_label
_atom_site_type_symbol
_atom_site_fract_x
_atom_site_fract_y
_atom_site_fract_z
_atom_site_U_iso_or_equiv
_atom_site_adp_type
_atom_site_occupancy
_atom_site_site_symmetry_order
_atom_site_calc_flag
_atom_site_refinement_flags_posn
_atom_site_refinement_flags_adp
_atom_site_refinement_flags_occupancy
_atom_site_disorder_assembly
_atom_site_disorder_group
Tm1 Tm 0.250000 0.32113(3) 0.500000 0.0484(2) Uani 1 2 d S T P . .
O1 O 0.1798(3) 0.1198(5) 0.4489(3) 0.0717(10) Uani 1 1 d . . . . .
O2 O 0.2370(3) 0.4059(5) 0.3521(3) 0.0728(10) Uani 1 1 d . U . . .
O3 O 0.0542(4) 0.1101(9) 0.4098(4) 0.113(2) Uani 1 1 d . . . . .
O4 O 0.1096(3) 0.3021(6) 0.4510(4) 0.0758(13) Uani 1 1 d . . . . .
O5 O 0.3237(4) 0.3609(6) 0.2541(3) 0.0942(15) Uani 1 1 d . U . . .
O6 O 0.3327(3) 0.2664(5) 0.3813(3) 0.0714(10) Uani 1 1 d . U . . .
O7 O 0.250000 0.7373(9) 0.500000 0.126(4) Uani 1 2 d S T P . .
O8 O 0.3144(3) 0.5438(4) 0.4909(3) 0.0753(11) Uani 1 1 d . . . . .
N1 N 0.250000 0.6119(9) 0.500000 0.080(2) Uani 1 2 d S T P . .
N4 N 0.2984(4) 0.3452(5) 0.3262(3) 0.0622(9) Uani 1 1 d . U . . .
N5 N 0.1125(4) 0.1756(6) 0.4350(4) 0.0730(17) Uani 1 1 d . . . . .
N2 N 0.4150(4) 0.7772(9) 0.1652(5) 0.0902(18) Uani 1 1 d . U . . .
N3 N 0.3706(4) 0.8415(6) 0.2862(5) 0.0748(15) Uani 1 1 d . . . . .
C1 C 0.4147(4) 0.8818(9) 0.2207(5) 0.0791(18) Uani 1 1 d . . . . .
C2 C 0.4565(6) 1.0169(11) 0.2150(9) 0.140(5) Uani 1 1 d . . . . .
H2A H 0.420732 1.089323 0.232257 0.211 Uiso 1 1 calc R U . . .
H2B H 0.472278 1.032459 0.156652 0.211 Uiso 1 1 calc R U . . .
H2C H 0.503410 1.016327 0.252455 0.211 Uiso 1 1 calc R U . . .
C3 C 0.3513(6) 0.9261(9) 0.3623(6) 0.101(2) Uani 1 1 d . . . . .
H3A H 0.396747 0.983240 0.377781 0.151 Uiso 1 1 calc R U . . .
H3B H 0.339131 0.866551 0.409797 0.151 Uiso 1 1 calc R U . . .
H3C H 0.305551 0.983636 0.348876 0.151 Uiso 1 1 calc R U . . .
C4 C 0.3420(5) 0.7120(8) 0.2707(6) 0.082(2) Uani 1 1 d . . . . .
H4 H 0.308598 0.661445 0.306323 0.098 Uiso 1 1 calc R U . . .
C5 C 0.4592(7) 0.773(2) 0.0854(7) 0.152(5) Uani 1 1 d . . . . .
H5A H 0.435725 0.704683 0.047518 0.227 Uiso 1 1 calc R U . . .
H5B H 0.514464 0.749726 0.097966 0.227 Uiso 1 1 calc R U . . .
H5C H 0.456557 0.862021 0.057946 0.227 Uiso 1 1 calc R U . . .
C6 C 0.3699(6) 0.6708(8) 0.1962(7) 0.089(2) Uani 1 1 d . U . . .
H6 H 0.360730 0.585707 0.169824 0.107 Uiso 1 1 calc R U . . .

loop_
_atom_site_aniso_label
_atom_site_aniso_U_11
_atom_site_aniso_U_22
_atom_site_aniso_U_33
_atom_site_aniso_U_23
_atom_site_aniso_U_13
_atom_site_aniso_U_12
Tm1 0.0425(3) 0.0629(3) 0.0399(3) 0.000 0.00119(16) 0.000
O1 0.063(3) 0.084(3) 0.068(2) -0.010(2) -0.0012(19) -0.012(2)
O2 0.079(3) 0.087(3) 0.052(2) 0.0063(19) -0.0016(16) 0.0073(18)
O3 0.067(3) 0.167(5) 0.104(4) -0.038(5) 0.001(3) -0.043(4)
O4 0.051(3) 0.107(4) 0.069(3) 0.007(2) -0.005(2) -0.001(2)
O5 0.117(4) 0.115(3) 0.0513(19) 0.002(2) 0.023(2) -0.022(3)
O6 0.070(3) 0.093(3) 0.0522(18) -0.0046(18) 0.0098(18) 0.0102(19)
O7 0.159(10) 0.060(4) 0.161(10) 0.000 0.024(8) 0.000
O8 0.068(3) 0.074(3) 0.084(3) -0.002(2) 0.009(2) -0.018(2)
N1 0.096(7) 0.071(4) 0.075(5) 0.000 0.016(5) 0.000
N4 0.070(3) 0.076(2) 0.0414(17) -0.0060(16) 0.0038(16) -0.0146(17)
N5 0.067(4) 0.106(5) 0.046(3) -0.007(2) 0.004(3) -0.016(3)
N2 0.047(3) 0.146(5) 0.077(4) 0.025(4) -0.001(3) 0.016(3)
N3 0.059(3) 0.076(3) 0.090(4) 0.008(3) -0.006(3) 0.004(2)
C1 0.049(3) 0.100(5) 0.087(5) 0.029(4) -0.015(3) -0.003(3)
C2 0.091(6) 0.147(8) 0.181(12) 0.092(8) -0.046(7) -0.043(6)
C3 0.091(6) 0.110(6) 0.102(6) -0.018(5) -0.003(5) 0.013(5)
C4 0.067(4) 0.075(3) 0.104(6) 0.007(4) 0.011(4) 0.005(3)
C5 0.073(6) 0.305(15) 0.077(6) 0.039(9) 0.013(5) 0.052(9)
C6 0.064(5) 0.100(5) 0.104(7) -0.012(4) 0.005(4) 0.015(3)

loop_
_atom_type_symbol
_atom_type_description
_atom_type_scat_dispersion_real
_atom_type_scat_dispersion_imag
_atom_type_scat_source
C C 0.0181 0.0091 'International Tables Vol C Tables 4.2.6.8 and 6.1.1.4'
H H 0.0000 0.0000 'International Tables Vol C Tables 4.2.6.8 and 6.1.1.4'
N N 0.0311 0.0180 'International Tables Vol C Tables 4.2.6.8 and 6.1.1.4'
O O 0.0492 0.0322 'International Tables Vol C Tables 4.2.6.8 and 6.1.1.4'
Tm Tm -8.0393 4.1821 'International Tables Vol C Tables 4.2.6.8 and 6.1.1.4'

loop_
_exptl_crystal_face_index_h
_exptl_crystal_face_index_k
_exptl_crystal_face_index_l
_exptl_crystal_face_perp_dist
2 0 -1 0.2026
-2 0 1 0.2433
1 2 -1 0.3272
1 -1 2 0.2979
0 -1 1 0.1790
1 2 1 0.4149
1 0 -2 0.3551
-2 -2 1 0.2413
-1 0 -2 0.3287
-1 -2 2 0.1755
-1 -1 1 0.1644

loop_
_geom_angle_atom_site_label_1
_geom_angle_atom_site_label_2
_geom_angle_atom_site_label_3
_geom_angle
_geom_angle_site_symmetry_1
_geom_angle_site_symmetry_3
_geom_angle_publ_flag
O1 Tm1 O1 71.2(2) . 2_556 ?
O1 Tm1 O2 86.05(17) 2_556 2_556 ?
O1 Tm1 O2 127.99(15) . 2_556 ?
O1 Tm1 O2 127.99(15) 2_556 . ?
O1 Tm1 O2 86.05(17) . . ?
O1 Tm1 O4 119.66(17) 2_556 . ?
O1 Tm1 O4 51.85(17) 2_556 2_556 ?
O1 Tm1 O4 51.85(17) . . ?
O1 Tm1 O4 119.66(17) . 2_556 ?
O1 Tm1 O8 156.97(19) 2_556 2_556 ?
O1 Tm1 O8 156.97(19) . . ?
O1 Tm1 O8 122.23(18) . 2_556 ?
O1 Tm1 O8 122.23(18) 2_556 . ?
O2 Tm1 O2 140.7(2) . 2_556 ?
O2 Tm1 O4 112.30(17) . 2_556 ?
O2 Tm1 O4 70.81(17) 2_556 2_556 ?
O2 Tm1 O4 70.81(17) . . ?
O2 Tm1 O4 112.30(17) 2_556 . ?
O4 Tm1 O4 171.3(3) . 2_556 ?
O6 Tm1 O1 81.29(16) 2_556 2_556 ?
O6 Tm1 O1 77.88(16) . 2_556 ?
O6 Tm1 O1 77.88(16) 2_556 . ?
O6 Tm1 O1 81.29(17) . . ?
O6 Tm1 O2 139.58(16) . 2_556 ?
O6 Tm1 O2 139.58(16) 2_556 . ?
O6 Tm1 O2 52.27(15) . . ?
O6 Tm1 O2 52.26(16) 2_556 2_556 ?
O6 Tm1 O4 107.88(18) . . ?
O6 Tm1 O4 70.09(17) 2_556 . ?
O6 Tm1 O4 70.09(17) . 2_556 ?
O6 Tm1 O4 107.87(18) 2_556 2_556 ?
O6 Tm1 O6 154.3(3) . 2_556 ?
O6 Tm1 O8 120.57(17) . 2_556 ?
O6 Tm1 O8 83.59(18) . . ?
O6 Tm1 O8 120.57(17) 2_556 . ?
O6 Tm1 O8 83.59(18) 2_556 2_556 ?
O8 Tm1 O2 70.95(17) . . ?
O8 Tm1 O2 74.08(17) . 2_556 ?
O8 Tm1 O2 74.08(17) 2_556 . ?
O8 Tm1 O2 70.95(17) 2_556 2_556 ?
O8 Tm1 O4 118.09(18) 2_556 2_556 ?
O8 Tm1 O4 118.08(17) . . ?
O8 Tm1 O4 70.38(18) 2_556 . ?
O8 Tm1 O4 70.38(18) . 2_556 ?
O8 Tm1 O8 53.3(2) 2_556 . ?
N5 O1 Tm1 97.5(4) . . ?
N4 O2 Tm1 95.1(3) . . ?
N5 O4 Tm1 95.5(5) . . ?
N4 O6 Tm1 97.4(3) . . ?
N1 O7 N1 0.000(2) 2_556 . ?
N1 O8 Tm1 94.7(4) 2_556 . ?
N1 O8 Tm1 94.7(4) . . ?
N1 O8 N1 0.000(1) 2_556 . ?
O7 N1 O8 121.4(4) . 2_556 ?
O7 N1 O8 121.4(4) . . ?
O8 N1 O8 117.3(8) 2_556 . ?
N1 N1 O7 0(10) 2_556 . ?
N1 N1 O8 0(10) 2_556 2_556 ?
N1 N1 O8 0(10) 2_556 . ?
O2 N4 O6 115.0(5) . . ?
O5 N4 O2 122.7(6) . . ?
O5 N4 O6 122.4(6) . . ?
O3 N5 O1 122.0(7) . . ?
O3 N5 O4 122.8(8) . . ?
O4 N5 O1 115.1(6) . . ?
C1 N2 C5 125.6(11) . . ?
C1 N2 C6 109.6(7) . . ?
C6 N2 C5 124.8(11) . . ?
C1 N3 C3 125.7(7) . . ?
C1 N3 C4 109.4(8) . . ?
C4 N3 C3 124.8(7) . . ?
N2 C1 C2 128.6(9) . . ?
N3 C1 N2 106.5(7) . . ?
N3 C1 C2 124.9(9) . . ?
C1 C2 H2A 109.5 . . ?
C1 C2 H2B 109.5 . . ?
C1 C2 H2C 109.5 . . ?
H2A C2 H2B 109.5 . . ?
H2A C2 H2C 109.5 . . ?
H2B C2 H2C 109.5 . . ?
N3 C3 H3A 109.5 . . ?
N3 C3 H3B 109.5 . . ?
N3 C3 H3C 109.5 . . ?
H3A C3 H3B 109.5 . . ?
H3A C3 H3C 109.5 . . ?
H3B C3 H3C 109.5 . . ?
N3 C4 H4 126.1 . . ?
C6 C4 N3 107.7(8) . . ?
C6 C4 H4 126.1 . . ?
N2 C5 H5A 109.5 . . ?
N2 C5 H5B 109.5 . . ?
N2 C5 H5C 109.5 . . ?
H5A C5 H5B 109.5 . . ?
H5A C5 H5C 109.5 . . ?
H5B C5 H5C 109.5 . . ?
N2 C6 H6 126.6 . . ?
C4 C6 N2 106.8(8) . . ?
C4 C6 H6 126.6 . . ?

loop_
_geom_bond_atom_site_label_1
_geom_bond_atom_site_label_2
_geom_bond_distance
_geom_bond_site_symmetry_2
_geom_bond_publ_flag
Tm1 O1 2.393(4) . ?
Tm1 O1 2.393(4) 2_556 ?
Tm1 O2 2.439(4) . ?
Tm1 O2 2.439(4) 2_556 ?
Tm1 O4 2.439(5) 2_556 ?
Tm1 O4 2.439(5) . ?
Tm1 O6 2.383(4) . ?
Tm1 O6 2.383(4) 2_556 ?
Tm1 O8 2.409(4) . ?
Tm1 O8 2.409(4) 2_556 ?
O1 N5 1.255(8) . ?
O2 N4 1.252(7) . ?
O3 N5 1.212(8) . ?
O4 N5 1.249(6) . ?
O5 N4 1.214(7) . ?
O6 N4 1.268(7) . ?
O7 N1 1.212(14) . ?
O7 N1 1.212(14) 2_556 ?
O8 N1 1.266(6) 2_556 ?
O8 N1 1.266(6) . ?
N1 N1 0.000(18) 2_556 ?
N2 C1 1.328(11) . ?
N2 C5 1.455(12) . ?
N2 C6 1.367(11) . ?
N3 C1 1.326(10) . ?
N3 C3 1.477(10) . ?
N3 C4 1.359(9) . ?
C1 C2 1.482(11) . ?
C2 H2A 0.9600 . ?
C2 H2B 0.9600 . ?
C2 H2C 0.9600 . ?
C3 H3A 0.9600 . ?
C3 H3B 0.9600 . ?
C3 H3C 0.9600 . ?
C4 H4 0.9300 . ?
C4 C6 1.316(13) . ?
C5 H5A 0.9600 . ?
C5 H5B 0.9600 . ?
C5 H5C 0.9600 . ?
C6 H6 0.9300 . ?

loop_
_geom_torsion_atom_site_label_1
_geom_torsion_atom_site_label_2
_geom_torsion_atom_site_label_3
_geom_torsion_atom_site_label_4
_geom_torsion
_geom_torsion_site_symmetry_1
_geom_torsion_site_symmetry_2
_geom_torsion_site_symmetry_3
_geom_torsion_site_symmetry_4
_geom_torsion_publ_flag
Tm1 O1 N5 O3 -177.7(6) . . . . ?
Tm1 O1 N5 O4 0.7(6) . . . . ?
Tm1 O2 N4 O5 -174.9(5) . . . . ?
Tm1 O2 N4 O6 4.8(5) . . . . ?
Tm1 O4 N5 O1 -0.7(6) . . . . ?
Tm1 O4 N5 O3 177.7(6) . . . . ?
Tm1 O6 N4 O2 -4.9(5) . . . . ?
Tm1 O6 N4 O5 174.8(5) . . . . ?
Tm1 O8 N1 O7 180.000(0) . . . . ?
Tm1 O8 N1 O8 0.000(1) . . . 2_556 ?
Tm1 O8 N1 N1 0(100) . . . 2_556 ?
N1 O7 N1 O8 0(100) 2_556 . . . ?
N1 O7 N1 O8 0(53) 2_556 . . 2_556 ?
N1 O8 N1 O7 0(100) 2_556 . . . ?
N1 O8 N1 O8 0(100) 2_556 . . 2_556 ?
N3 C4 C6 N2 -1.0(10) . . . . ?
C1 N2 C6 C4 0.3(10) . . . . ?
C1 N3 C4 C6 1.4(10) . . . . ?
C3 N3 C1 N2 -178.0(7) . . . . ?
C3 N3 C1 C2 3.9(12) . . . . ?
C3 N3 C4 C6 178.2(8) . . . . ?
C4 N3 C1 N2 -1.2(8) . . . . ?
C4 N3 C1 C2 -179.3(7) . . . . ?
C5 N2 C1 N3 -176.9(8) . . . . ?
C5 N2 C1 C2 1.1(12) . . . . ?
C5 N2 C6 C4 177.8(8) . . . . ?
C6 N2 C1 N3 0.6(8) . . . . ?
C6 N2 C1 C2 178.6(8) . . . . ?

loop_
_exptl_oxdiff_crystal_face_indexfrac_h
_exptl_oxdiff_crystal_face_indexfrac_k
_exptl_oxdiff_crystal_face_indexfrac_l
_exptl_oxdiff_crystal_face_x
_exptl_oxdiff_crystal_face_y
_exptl_oxdiff_crystal_face_z
2.0005 0.0006 -0.9973 0.2004 0.0529 -0.0211
-2.0005 -0.0006 0.9973 -0.2004 -0.0529 0.0211
0.9981 2.0016 -1.0003 0.0934 0.0128 -0.3328
0.9994 -1.0001 2.0009 -0.0428 0.1996 0.1812
0.0005 -1.0006 1.0004 -0.0454 0.0623 0.1713
0.9963 2.0019 0.9986 -0.0367 0.1607 -0.3056
1.0016 0.0001 -1.9978 0.1978 -0.0844 -0.0310
-1.9979 -2.0020 0.9993 -0.1611 -0.0762 0.3365
-0.9981 -0.0006 -1.9999 0.0624 -0.2113 -0.0235
-0.9989 -2.0015 1.9997 -0.1585 0.0611 0.3464
-0.9994 -1.0009 0.9993 -0.1131 -0.0011 0.1751
